data_7115428
loop_
_publ_author_name
'Alexander V. Anyushin'
'Anton I. Smolentsev'
'Dmitry A. Mainichev'
'Cristian Vicent'
'Artem L. Gushchin'
'Maxim N. Sokolov'
'Vladimir P. Fedin'

_publ_section_title
;
 Synthesis and characterization of a new Keggin anion: [BeW12O40]^6-^
;
_journal_name_full Chem.Commun.
_journal_page_first 9083
_journal_paper_doi 10.1039/C4cc02456G
_journal_volume 50
_journal_year 2014
_chemical_formula_moiety 'Be O40 W12, 6(C2 H8 N), 4(H2 O)'
_chemical_formula_sum 'C12 H56 Be N6 O44 W12'
_chemical_formula_weight 3203.84
_chemical_name_systematic
; 
 ? 
;
_space_group_IT_number 15
_symmetry_cell_setting monoclinic
_symmetry_space_group_name_Hall '-C 2yc'
_symmetry_space_group_name_H-M 'C 1 2/c 1'
_atom_sites_solution_hydrogens geom
_atom_sites_solution_primary direct
_atom_sites_solution_secondary difmap
_audit_creation_method SHELXL-97
_cell_angle_alpha 90.00
_cell_angle_beta 105.2180(10)
_cell_angle_gamma 90.00
_cell_formula_units_Z 4
_cell_length_a 13.1943(3)
_cell_length_b 19.4817(5)
_cell_length_c 21.0895(5)
_cell_measurement_reflns_used 9920
_cell_measurement_temperature 296(2)
_cell_measurement_theta_max 35.64
_cell_measurement_theta_min 2.32
_cell_volume 5230.9(2)
_computing_cell_refinement 'SAINT (Bruker, 2004)'
_computing_data_collection 'APEX2 (Bruker, 2004)'
_computing_data_reduction 'SAINT (Bruker, 2004)'
_computing_molecular_graphics 'SHELXTL (Bruker, 2004)'
_computing_publication_material 'SHELXTL (Bruker, 2004)'
_computing_structure_refinement 'SHELXTL (Bruker, 2004)'
_computing_structure_solution 'SHELXTL (Bruker, 2004)'
_diffrn_ambient_temperature 296(2)
_diffrn_detector_area_resol_mean 25
_diffrn_measured_fraction_theta_full 0.990
_diffrn_measured_fraction_theta_max 0.988
_diffrn_measurement_device_type 'Bruker Nonius X8Apex CCD area-detector'
_diffrn_measurement_method '\f and \w scans'
_diffrn_radiation_monochromator graphite
_diffrn_radiation_source 'fine-focus sealed tube'
_diffrn_radiation_type MoK\a
_diffrn_radiation_wavelength 0.71073
_diffrn_reflns_av_R_equivalents 0.0327
_diffrn_reflns_av_sigmaI/netI 0.0379
_diffrn_reflns_limit_h_max 21
_diffrn_reflns_limit_h_min -20
_diffrn_reflns_limit_k_max 31
_diffrn_reflns_limit_k_min -31
_diffrn_reflns_limit_l_max 34
_diffrn_reflns_limit_l_min -26
_diffrn_reflns_number 33930
_diffrn_reflns_theta_full 25.00
_diffrn_reflns_theta_max 35.69
_diffrn_reflns_theta_min 2.09
_diffrn_standards_decay_% 0
_diffrn_standards_number 0
_exptl_absorpt_coefficient_mu 26.376
_exptl_absorpt_correction_T_max 0.3522
_exptl_absorpt_correction_T_min 0.1779
_exptl_absorpt_correction_type multi-scan
_exptl_absorpt_process_details 'SADABS (Bruker, 2004)'
_exptl_crystal_colour colourless
_exptl_crystal_density_diffrn 4.068
_exptl_crystal_density_method 'not measured'
_exptl_crystal_description block
_exptl_crystal_F_000 5656
_exptl_crystal_size_max 0.10
_exptl_crystal_size_mid 0.07
_exptl_crystal_size_min 0.05
_refine_diff_density_max 3.038
_refine_diff_density_min -2.603
_refine_diff_density_rms 0.389
_refine_ls_extinction_method none
_refine_ls_goodness_of_fit_ref 1.131
_refine_ls_hydrogen_treatment constr
_refine_ls_matrix_type full
_refine_ls_number_parameters 356
_refine_ls_number_reflns 11991
_refine_ls_number_restraints 30
_refine_ls_restrained_S_all 1.131
_refine_ls_R_factor_all 0.0521
_refine_ls_R_factor_gt 0.0405
_refine_ls_shift/su_max 0.001
_refine_ls_shift/su_mean 0.000
_refine_ls_structure_factor_coef Fsqd
_refine_ls_weighting_details 'calc w=1/[\s^2^(Fo^2^)+(0.0057P)^2^+289.8377P] where P=(Fo^2^+2Fc^2^)/3'
_refine_ls_weighting_scheme calc
_refine_ls_wR_factor_gt 0.0892
_refine_ls_wR_factor_ref 0.0923
_reflns_number_gt 10035
_reflns_number_total 11991
_reflns_threshold_expression >2sigma(I)
_cod_data_source_file c4cc02456g2.cif
_cod_data_source_block 1
_cod_original_sg_symbol_H-M 'C 2/c'
_cod_database_code 7115428

loop_
_symmetry_equiv_pos_as_xyz
'x, y, z'
'-x, y, -z+1/2'
'x+1/2, y+1/2, z'
'-x+1/2, y+1/2, -z+1/2'
'-x, -y, -z'
'x, -y, z-1/2'
'-x+1/2, -y+1/2, -z'
'x+1/2, -y+1/2, z-1/2'

loop_
_atom_site_label
_atom_site_type_symbol
_atom_site_fract_x
_atom_site_fract_y
_atom_site_fract_z
_atom_site_U_iso_or_equiv
_atom_site_adp_type
_atom_site_occupancy
_atom_site_symmetry_multiplicity
_atom_site_calc_flag
_atom_site_refinement_flags
W1 W 0.18771(2) 0.239533(15) 0.246491(16) 0.01755(6) Uani 1 1 d .
W2 W 0.24732(2) 0.355630(17) 0.361412(16) 0.01940(6) Uani 1 1 d .
W3 W 0.07593(3) 0.236467(16) 0.367305(16) 0.01819(6) Uani 1 1 d .
W4 W -0.11067(3) 0.371449(16) 0.383376(16) 0.01784(6) Uani 1 1 d .
W5 W 0.05466(3) 0.490858(16) 0.368661(17) 0.01920(6) Uani 1 1 d .
W6 W -0.17917(2) 0.487122(16) 0.268097(17) 0.01853(6) Uani 1 1 d .
O1 O 0.2696(5) 0.1805(3) 0.2238(4) 0.0280(13) Uani 1 1 d .
O1W O 0.4038(9) 0.3619(7) 0.2086(8) 0.089(4) Uani 1 1 d .
O2 O 0.2956(5) 0.2872(3) 0.3089(3) 0.0200(10) Uani 1 1 d .
O2W O 0.429(2) 0.4066(15) 0.0866(13) 0.100(10) Uani 0.61(3) 1 d PU
O3 O 0.1541(5) 0.1866(3) 0.3161(3) 0.0200(11) Uani 1 1 d .
O3W O 0.429(2) 0.3371(19) 0.0921(16) 0.073(11) Uani 0.39(3) 1 d PU
O4 O 0.0985(4) 0.3129(3) 0.2932(3) 0.0153(9) Uani 1 1 d .
O5 O 0.2071(5) 0.2845(3) 0.4112(3) 0.0233(11) Uani 1 1 d .
O6 O 0.2456(5) 0.4184(3) 0.2907(3) 0.0212(11) Uani 1 1 d .
O7 O 0.3673(5) 0.3761(4) 0.4137(4) 0.0322(15) Uani 1 1 d .
O8 O -0.0521(5) 0.2104(3) 0.3090(3) 0.0201(10) Uani 1 1 d .
O9 O 0.0871(6) 0.1745(4) 0.4278(3) 0.0304(14) Uani 1 1 d .
O10 O 0.1614(5) 0.4201(3) 0.3899(3) 0.0211(11) Uani 1 1 d .
O11 O 0.0020(5) 0.3069(3) 0.3996(3) 0.0211(11) Uani 1 1 d .
O12 O -0.0447(4) 0.4142(3) 0.3022(3) 0.0156(9) Uani 1 1 d .
O13 O -0.0159(5) 0.4420(3) 0.4257(3) 0.0208(11) Uani 1 1 d .
O14 O -0.1837(5) 0.3077(3) 0.3177(3) 0.0201(11) Uani 1 1 d .
O15 O -0.1653(6) 0.3522(4) 0.4460(3) 0.0291(14) Uani 1 1 d .
O16 O 0.1113(5) 0.5168(3) 0.2977(3) 0.0215(11) Uani 1 1 d .
O17 O 0.1134(6) 0.5521(4) 0.4253(4) 0.0308(14) Uani 1 1 d .
O18 O -0.0723(5) 0.5403(3) 0.3303(3) 0.0221(11) Uani 1 1 d .
O19 O -0.2100(4) 0.4405(3) 0.3412(3) 0.0195(10) Uani 1 1 d .
O20 O -0.2777(5) 0.5468(3) 0.2576(4) 0.0279(13) Uani 1 1 d .
N1 N 0.3100(9) 0.3852(6) -0.0306(6) 0.053(3) Uani 1 1 d .
H1A H 0.2433 0.3989 -0.0354 0.064 Uiso 1 1 calc R
H1B H 0.3425 0.3855 0.0127 0.064 Uiso 1 1 calc R
N2 N 0.5000 0.1548(7) 0.2500 0.055(4) Uani 1 2 d S
H2A H 0.4440 0.1275 0.2470 0.066 Uiso 0.50 1 calc PR
H2B H 0.5561 0.1275 0.2530 0.066 Uiso 0.50 1 calc PR
N3 N 0.5000 0.5720(6) 0.2500 0.034(3) Uani 1 2 d S
H3A H 0.5561 0.5993 0.2532 0.041 Uiso 0.50 1 calc PR
H3B H 0.4439 0.5993 0.2468 0.041 Uiso 0.50 1 calc PR
N4 N 0.3254(11) 0.1387(8) 0.4722(6) 0.067(4) Uani 1 1 d .
H4A H 0.2688 0.1660 0.4665 0.081 Uiso 1 1 calc R
H4B H 0.3544 0.1348 0.5157 0.081 Uiso 1 1 calc R
C11 C 0.309(2) 0.3149(14) -0.0554(14) 0.121(9) Uani 1 1 d U
H11A H 0.2859 0.3153 -0.1025 0.182 Uiso 1 1 calc R
H11B H 0.2630 0.2872 -0.0380 0.182 Uiso 1 1 calc R
H11C H 0.3792 0.2963 -0.0420 0.182 Uiso 1 1 calc R
C21 C 0.4826(10) 0.1946(6) 0.1894(7) 0.045(3) Uani 1 1 d .
H21A H 0.4256 0.2260 0.1866 0.067 Uiso 1 1 calc R
H21B H 0.4656 0.1641 0.1524 0.067 Uiso 1 1 calc R
H21C H 0.5451 0.2197 0.1894 0.067 Uiso 1 1 calc R
C12 C 0.362(2) 0.4333(15) -0.0638(14) 0.124(9) Uani 1 1 d U
H22A H 0.4367 0.4290 -0.0468 0.185 Uiso 1 1 calc R
H22B H 0.3409 0.4792 -0.0566 0.185 Uiso 1 1 calc R
H22C H 0.3428 0.4236 -0.1100 0.185 Uiso 1 1 calc R
C31 C 0.4832(10) 0.5320(7) 0.1902(6) 0.041(3) Uani 1 1 d .
H31A H 0.5413 0.5013 0.1936 0.062 Uiso 1 1 calc R
H31B H 0.4776 0.5622 0.1535 0.062 Uiso 1 1 calc R
H31C H 0.4196 0.5059 0.1839 0.062 Uiso 1 1 calc R
C41 C 0.2897(14) 0.0693(8) 0.4455(8) 0.065(4) Uani 1 1 d .
H41A H 0.2445 0.0738 0.4018 0.098 Uiso 1 1 calc R
H41B H 0.2519 0.0475 0.4732 0.098 Uiso 1 1 calc R
H41C H 0.3496 0.0419 0.4442 0.098 Uiso 1 1 calc R
C42 C 0.4002(14) 0.1715(10) 0.4430(7) 0.070(5) Uani 1 1 d .
H42A H 0.4561 0.1401 0.4427 0.105 Uiso 1 1 calc R
H42B H 0.4284 0.2115 0.4682 0.105 Uiso 1 1 calc R
H42C H 0.3658 0.1849 0.3988 0.105 Uiso 1 1 calc R
Be1 Be 0.0000 0.3642(7) 0.2500 0.023(3) Uani 1 2 d SU

loop_
_atom_site_aniso_label
_atom_site_aniso_U_11
_atom_site_aniso_U_22
_atom_site_aniso_U_33
_atom_site_aniso_U_23
_atom_site_aniso_U_13
_atom_site_aniso_U_12
W1 0.01976(13) 0.01436(12) 0.02154(13) 0.00145(10) 0.01074(11) 0.00395(10)
W2 0.01715(13) 0.01888(13) 0.02186(14) -0.00085(10) 0.00460(11) 0.00078(10)
W3 0.02099(13) 0.01659(12) 0.01944(13) 0.00438(10) 0.00965(11) 0.00308(10)
W4 0.02142(13) 0.01594(12) 0.02012(13) -0.00149(10) 0.01246(11) -0.00044(10)
W5 0.01892(13) 0.01560(12) 0.02516(15) -0.00679(10) 0.00946(11) -0.00314(10)
W6 0.01765(12) 0.01412(12) 0.02643(15) -0.00002(10) 0.01042(11) 0.00297(9)
O1 0.030(3) 0.021(3) 0.039(4) 0.001(2) 0.019(3) 0.006(2)
O1W 0.049(6) 0.078(9) 0.147(13) -0.001(9) 0.039(8) 0.013(6)
O2 0.018(2) 0.019(2) 0.024(3) 0.001(2) 0.008(2) 0.0046(19)
O2W 0.090(12) 0.111(13) 0.094(12) -0.018(8) 0.017(8) 0.000(8)
O3 0.026(3) 0.014(2) 0.022(3) 0.0060(19) 0.011(2) 0.006(2)
O3W 0.064(13) 0.083(14) 0.072(13) 0.016(9) 0.017(9) -0.009(8)
O4 0.017(2) 0.012(2) 0.017(2) 0.0009(17) 0.0059(19) 0.0017(17)
O5 0.023(3) 0.027(3) 0.019(3) 0.004(2) 0.004(2) 0.002(2)
O6 0.020(3) 0.020(3) 0.025(3) 0.002(2) 0.009(2) 0.001(2)
O7 0.022(3) 0.040(4) 0.031(3) 0.000(3) 0.001(3) -0.001(3)
O8 0.020(3) 0.018(2) 0.025(3) 0.002(2) 0.011(2) 0.002(2)
O9 0.041(4) 0.026(3) 0.027(3) 0.011(3) 0.016(3) 0.005(3)
O10 0.017(2) 0.025(3) 0.021(3) -0.004(2) 0.005(2) 0.002(2)
O11 0.023(3) 0.021(3) 0.022(3) 0.001(2) 0.010(2) 0.005(2)
O12 0.017(2) 0.013(2) 0.020(2) -0.0015(18) 0.0091(19) 0.0001(17)
O13 0.025(3) 0.018(2) 0.023(3) -0.005(2) 0.012(2) -0.005(2)
O14 0.021(3) 0.015(2) 0.027(3) -0.005(2) 0.011(2) -0.0038(19)
O15 0.037(4) 0.031(3) 0.025(3) -0.001(2) 0.019(3) -0.002(3)
O16 0.023(3) 0.016(2) 0.030(3) -0.004(2) 0.016(2) 0.000(2)
O17 0.032(3) 0.026(3) 0.036(4) -0.015(3) 0.013(3) -0.008(3)
O18 0.022(3) 0.013(2) 0.030(3) -0.006(2) 0.006(2) 0.0021(19)
O19 0.019(2) 0.018(2) 0.027(3) -0.002(2) 0.015(2) 0.0015(19)
O20 0.022(3) 0.018(3) 0.047(4) 0.000(3) 0.014(3) 0.000(2)
N1 0.042(6) 0.063(7) 0.066(8) 0.007(6) 0.034(6) 0.008(5)
N2 0.073(11) 0.021(6) 0.081(12) 0.000 0.041(10) 0.000
N3 0.046(7) 0.017(5) 0.045(7) 0.000 0.020(6) 0.000
N4 0.066(8) 0.097(11) 0.039(6) 0.004(7) 0.014(6) 0.025(8)
C11 0.123(12) 0.121(12) 0.124(12) -0.013(9) 0.039(9) 0.011(9)
C21 0.043(6) 0.033(5) 0.062(8) 0.008(5) 0.022(6) -0.002(5)
C12 0.109(12) 0.127(12) 0.144(12) 0.017(9) 0.050(9) -0.004(9)
C31 0.043(6) 0.047(7) 0.037(6) -0.002(5) 0.017(5) -0.001(5)
C41 0.077(11) 0.064(10) 0.053(9) -0.012(7) 0.015(8) 0.023(8)
C42 0.078(12) 0.096(13) 0.041(7) 0.023(8) 0.025(8) 0.023(10)
Be1 0.020(5) 0.010(5) 0.032(6) 0.000 -0.005(5) 0.000

loop_
_atom_type_symbol
_atom_type_description
_atom_type_scat_dispersion_real
_atom_type_scat_dispersion_imag
_atom_type_scat_source
C C 0.0033 0.0016 'International Tables Vol C Tables 4.2.6.8 and 6.1.1.4'
H H 0.0000 0.0000 'International Tables Vol C Tables 4.2.6.8 and 6.1.1.4'
Be Be 0.0005 0.0002 'International Tables Vol C Tables 4.2.6.8 and 6.1.1.4'
N N 0.0061 0.0033 'International Tables Vol C Tables 4.2.6.8 and 6.1.1.4'
O O 0.0106 0.0060 'International Tables Vol C Tables 4.2.6.8 and 6.1.1.4'
W W -0.8490 6.8722 'International Tables Vol C Tables 4.2.6.8 and 6.1.1.4'

loop_
_geom_angle_atom_site_label_1
_geom_angle_atom_site_label_2
_geom_angle_atom_site_label_3
_geom_angle
_geom_angle_site_symmetry_1
_geom_angle_site_symmetry_3
O1 W1 O14 99.9(3) . 2
O1 W1 O2 96.2(3) . .
O14 W1 O2 91.6(3) 2 .
O1 W1 O3 98.0(3) . .
O14 W1 O3 161.6(2) 2 .
O2 W1 O3 90.8(3) . .
O1 W1 O8 100.5(3) . 2
O14 W1 O8 85.7(3) 2 2
O2 W1 O8 163.3(2) . 2
O3 W1 O8 86.8(3) . 2
O1 W1 O4 170.3(3) . .
O14 W1 O4 87.0(2) 2 .
O2 W1 O4 76.6(2) . .
O3 W1 O4 75.8(2) . .
O8 W1 O4 86.8(2) 2 .
O7 W2 O10 99.7(3) . .
O7 W2 O5 99.1(3) . .
O10 W2 O5 91.8(3) . .
O7 W2 O6 99.8(3) . .
O10 W2 O6 86.4(3) . .
O5 W2 O6 161.0(3) . .
O7 W2 O2 98.1(3) . .
O10 W2 O2 161.6(3) . .
O5 W2 O2 89.7(3) . .
O6 W2 O2 86.2(2) . .
O7 W2 O4 171.7(3) . .
O10 W2 O4 87.4(2) . .
O5 W2 O4 76.2(2) . .
O6 W2 O4 84.8(2) . .
O2 W2 O4 75.3(2) . .
O9 W3 O8 100.4(3) . .
O9 W3 O11 101.0(3) . .
O8 W3 O11 88.4(3) . .
O9 W3 O3 96.1(3) . .
O8 W3 O3 91.1(3) . .
O11 W3 O3 162.7(2) . .
O9 W3 O5 95.2(3) . .
O8 W3 O5 164.3(2) . .
O11 W3 O5 87.7(3) . .
O3 W3 O5 88.3(3) . .
O9 W3 O4 167.7(3) . .
O8 W3 O4 89.1(2) . .
O11 W3 O4 86.8(2) . .
O3 W3 O4 75.9(2) . .
O5 W3 O4 75.6(2) . .
O15 W4 O11 100.6(3) . .
O15 W4 O13 98.9(3) . .
O11 W4 O13 90.4(3) . .
O15 W4 O14 100.5(3) . .
O11 W4 O14 85.6(3) . .
O13 W4 O14 160.6(2) . .
O15 W4 O19 97.8(3) . .
O11 W4 O19 161.3(2) . .
O13 W4 O19 89.8(3) . .
O14 W4 O19 88.1(3) . .
O15 W4 O12 171.1(3) . .
O11 W4 O12 86.7(2) . .
O13 W4 O12 75.9(2) . .
O14 W4 O12 85.0(2) . .
O19 W4 O12 75.2(2) . .
O17 W5 O16 99.4(3) . .
O17 W5 O18 97.4(3) . .
O16 W5 O18 90.9(3) . .
O17 W5 O10 99.5(3) . .
O16 W5 O10 87.6(3) . .
O18 W5 O10 163.1(2) . .
O17 W5 O13 96.4(3) . .
O16 W5 O13 164.0(2) . .
O18 W5 O13 90.0(3) . .
O10 W5 O13 86.9(3) . .
O17 W5 O12 170.3(3) . .
O16 W5 O12 88.3(2) . .
O18 W5 O12 76.5(2) . .
O10 W5 O12 86.6(2) . .
O13 W5 O12 76.3(2) . .
O20 W6 O6 101.0(3) . 2
O20 W6 O19 96.3(3) . .
O6 W6 O19 91.9(3) 2 .
O20 W6 O16 100.6(3) . 2
O6 W6 O16 87.8(3) 2 2
O19 W6 O16 162.8(2) . 2
O20 W6 O18 96.7(3) . .
O6 W6 O18 162.1(2) 2 .
O19 W6 O18 88.8(3) . .
O16 W6 O18 86.3(3) 2 .
O20 W6 O12 169.0(3) . .
O6 W6 O12 87.3(2) 2 .
O19 W6 O12 76.1(2) . .
O16 W6 O12 86.7(2) 2 .
O18 W6 O12 75.5(2) . .
W1 O2 W2 115.5(3) . .
W3 O3 W1 114.6(3) . .
Be1 O4 W3 122.9(3) . .
Be1 O4 W1 123.7(3) . .
W3 O4 W1 93.68(19) . .
Be1 O4 W2 122.5(5) . .
W3 O4 W2 93.0(2) . .
W1 O4 W2 92.61(19) . .
W2 O5 W3 115.2(3) . .
W6 O6 W2 150.8(3) 2 .
W3 O8 W1 147.2(3) . 2
W2 O10 W5 149.1(3) . .
W3 O11 W4 148.9(4) . .
Be1 O12 W5 123.3(3) . .
Be1 O12 W6 122.7(3) . .
W5 O12 W6 93.62(19) . .
Be1 O12 W4 123.2(5) . .
W5 O12 W4 92.9(2) . .
W6 O12 W4 92.68(19) . .
W4 O13 W5 114.9(3) . .
W1 O14 W4 152.5(3) 2 .
W5 O16 W6 146.9(3) . 2
W5 O18 W6 114.4(3) . .
W4 O19 W6 116.0(3) . .
C12 N1 C11 113.0(18) . .
C12 N1 H1A 109.0 . .
C11 N1 H1A 109.0 . .
C12 N1 H1B 109.0 . .
C11 N1 H1B 109.0 . .
H1A N1 H1B 107.8 . .
C21 N2 C21 116.0(14) 2_655 .
C21 N2 H2A 108.3 2_655 .
C21 N2 H2A 108.3 . .
C21 N2 H2B 108.3 2_655 .
C21 N2 H2B 108.3 . .
H2A N2 H2B 107.4 . .
C31 N3 C31 115.0(13) 2_655 .
C31 N3 H3A 108.5 2_655 .
C31 N3 H3A 108.5 . .
C31 N3 H3B 108.5 2_655 .
C31 N3 H3B 108.5 . .
H3A N3 H3B 107.5 . .
C42 N4 C41 115.1(13) . .
C42 N4 H4A 108.5 . .
C41 N4 H4A 108.5 . .
C42 N4 H4B 108.5 . .
C41 N4 H4B 108.5 . .
H4A N4 H4B 107.5 . .
N1 C11 H11A 109.5 . .
N1 C11 H11B 109.5 . .
H11A C11 H11B 109.5 . .
N1 C11 H11C 109.5 . .
H11A C11 H11C 109.5 . .
H11B C11 H11C 109.5 . .
N2 C21 H21A 109.5 . .
N2 C21 H21B 109.5 . .
H21A C21 H21B 109.5 . .
N2 C21 H21C 109.5 . .
H21A C21 H21C 109.5 . .
H21B C21 H21C 109.5 . .
N1 C12 H22A 109.5 . .
N1 C12 H22B 109.5 . .
H22A C12 H22B 109.5 . .
N1 C12 H22C 109.5 . .
H22A C12 H22C 109.5 . .
H22B C12 H22C 109.5 . .
N3 C31 H31A 109.5 . .
N3 C31 H31B 109.5 . .
H31A C31 H31B 109.5 . .
N3 C31 H31C 109.5 . .
H31A C31 H31C 109.5 . .
H31B C31 H31C 109.5 . .
N4 C41 H41A 109.5 . .
N4 C41 H41B 109.5 . .
H41A C41 H41B 109.5 . .
N4 C41 H41C 109.5 . .
H41A C41 H41C 109.5 . .
H41B C41 H41C 109.5 . .
N4 C42 H42A 109.5 . .
N4 C42 H42B 109.5 . .
H42A C42 H42B 109.5 . .
N4 C42 H42C 109.5 . .
H42A C42 H42C 109.5 . .
H42B C42 H42C 109.5 . .
O12 Be1 O12 109.5(9) . 2
O12 Be1 O4 109.8(3) . .
O12 Be1 O4 109.9(3) 2 .
O12 Be1 O4 109.9(3) . 2
O12 Be1 O4 109.8(3) 2 2
O4 Be1 O4 108.1(8) . 2

loop_
_geom_bond_atom_site_label_1
_geom_bond_atom_site_label_2
_geom_bond_distance
_geom_bond_site_symmetry_2
W1 O1 1.728(6) .
W1 O14 1.887(6) 2
W1 O2 1.907(6) .
W1 O3 1.938(5) .
W1 O8 1.948(6) 2
W1 O4 2.238(5) .
W2 O7 1.722(7) .
W2 O10 1.894(6) .
W2 O5 1.896(6) .
W2 O6 1.924(6) .
W2 O2 1.944(6) .
W2 O4 2.266(6) .
W3 O9 1.734(6) .
W3 O8 1.879(6) .
W3 O11 1.909(6) .
W3 O3 1.939(6) .
W3 O5 1.972(6) .
W3 O4 2.234(5) .
W4 O15 1.705(6) .
W4 O11 1.909(6) .
W4 O13 1.914(6) .
W4 O14 1.920(6) .
W4 O19 1.926(6) .
W4 O12 2.273(5) .
W5 O17 1.722(6) .
W5 O16 1.907(6) .
W5 O18 1.918(6) .
W5 O10 1.936(6) .
W5 O13 1.952(6) .
W5 O12 2.224(5) .
W6 O20 1.714(6) .
W6 O6 1.878(6) 2
W6 O19 1.923(6) .
W6 O16 1.928(6) 2
W6 O18 1.953(6) .
W6 O12 2.238(5) .
O4 Be1 1.701(10) .
O6 W6 1.878(6) 2
O8 W1 1.948(6) 2
O12 Be1 1.689(10) .
O14 W1 1.887(6) 2
O16 W6 1.928(6) 2
N1 C12 1.45(3) .
N1 C11 1.46(3) .
N1 H1A 0.9000 .
N1 H1B 0.9000 .
N2 C21 1.460(14) 2_655
N2 C21 1.460(14) .
N2 H2A 0.9000 .
N2 H2B 0.9000 .
N3 C31 1.449(13) 2_655
N3 C31 1.449(13) .
N3 H3A 0.9000 .
N3 H3B 0.9000 .
N4 C42 1.44(2) .
N4 C41 1.49(2) .
N4 H4A 0.9000 .
N4 H4B 0.9000 .
C11 H11A 0.9600 .
C11 H11B 0.9600 .
C11 H11C 0.9600 .
C21 H21A 0.9600 .
C21 H21B 0.9600 .
C21 H21C 0.9600 .
C12 H22A 0.9600 .
C12 H22B 0.9600 .
C12 H22C 0.9600 .
C31 H31A 0.9600 .
C31 H31B 0.9600 .
C31 H31C 0.9600 .
C41 H41A 0.9600 .
C41 H41B 0.9600 .
C41 H41C 0.9600 .
C42 H42A 0.9600 .
C42 H42B 0.9600 .
C42 H42C 0.9600 .
Be1 O12 1.689(10) 2
Be1 O4 1.701(10) 2
